data_2102532
loop_
_publ_author_name
'Prof. Clemente Dore Augusto'
'Prof. Marzotto Armando'

_publ_section_title
;
 30 Space-group corrections: two examples of false polymorphism and one
 of incorrect interpretation of the fine details of an IR spectrum
;
_journal_issue 3
_journal_name_full 'Acta Crystallographica Section B'
_journal_page_first 287
_journal_page_last 292
_journal_paper_doi 10.1107/S0108768104006391
_journal_volume 60
_journal_year 2004
_chemical_formula_moiety '(C12 H12 Cr 1+), (OH 1-), 3(H2 O)'
_chemical_formula_structural '(C12 H12 Cr 1+), (OH 1-)  3(H2 O)'
_chemical_formula_sum 'C12 H19 Cr O4'
_chemical_formula_weight 279.28
_chemical_name_systematic
;
bis(eta$6!-Benzene)-chromium hydroxide trihydrate
;
_space_group_IT_number 64
_symmetry_cell_setting orthorhombic
_symmetry_space_group_name_Hall '-C 2ac 2'
_symmetry_space_group_name_H-M 'C m c a'
_atom_sites_solution_hydrogens ' ?               '
_atom_sites_solution_primary ' ?               '
_atom_sites_solution_secondary ' ?               '
_cell_angle_alpha 90
_cell_angle_beta 90
_cell_angle_gamma 90
_cell_formula_units_Z 4
_cell_length_a 16.409(3)
_cell_length_b 10.506(4)
_cell_length_c 7.825(3)
_cell_measurement_temperature 0
_cell_volume 1349.0(8)
_computing_publication_material 'PLATON (Spek, 1990)'
_diffrn_radiation_type MoK\\a
_diffrn_radiation_wavelength 0.71070
_diffrn_reflns_reduction_process
;
 ?
;
_exptl_absorpt_coefficient_mu 0.847
_exptl_absorpt_correction_type ' ?               '
_exptl_crystal_colour ' ?               '
_exptl_crystal_density_diffrn 1.340
_exptl_crystal_density_method 'nt Measured'
_exptl_crystal_description ' ?               '
_exptl_crystal_F_000 560
_refine_ls_abs_structure_Flack nne
_refine_ls_extinction_method ' ?               '
_refine_ls_hydrogen_treatment 'see text         '
_refine_ls_number_restraints 0
_refine_ls_weighting_scheme ?
_cod_data_source_file bs0022.cif
_cod_data_source_block 25
_cod_depositor_comments
;
The following automatic conversions were performed:
'_symmetry_cell_setting' value 'Orthorhombic' changed to 'orthorhombic'
according to '/home/saulius/struct/CIF-dictionaries/cif_core.dic'
dictionary named 'cif_core.dic' version 2.4.1 from 2010-06-29.

Automatic conversion script
Id: cif_fix_enum 1527 2010-12-29 10:47:43Z saulius 

The following automatic conversions were performed:

'_symmetry_cell_setting' value 'Orthorhombic' changed to
'orthorhombic' according to
/home/saulius/struct/CIF-dictionaries/cif_core.dic dictionary named
'cif_core.dic' version 2.4.1 from 2010-06-29.

Automatic conversion script
Id: cif_fix_values 1715 2011-07-08 13:25:40Z adriana 
;
_cod_original_sg_symbol_Hall '-C 2bc 2'
_cod_database_code 2102532

loop_
_symmetry_equiv_pos_as_xyz
x,y,z
-x,1/2-y,1/2+z
x,-y,-z
-x,1/2+y,1/2-z
-x,-y,-z
x,1/2+y,1/2-z
-x,y,z
x,1/2-y,1/2+z
1/2+x,1/2+y,z
1/2-x,-y,1/2+z
1/2+x,1/2-y,-z
1/2-x,y,1/2-z
1/2-x,1/2-y,-z
1/2+x,y,1/2-z
1/2-x,1/2+y,z
1/2+x,-y,1/2+z

loop_
_atom_site_label
_atom_site_fract_x
_atom_site_fract_y
_atom_site_fract_z
_atom_site_U_iso_or_equiv
_atom_site_thermal_displace_type
_atom_site_occupancy
_atom_site_type_symbol
Cr1 0 0 0 0.02 Uiso 1 Cr
C1 0.0429 0.0134 0.25795 0.02 Uiso 1 C
C3 0.0849 0.10055 0.15615 0.02 Uiso 1 C
C4 0.043 0.18765 0.05095 0.02 Uiso 1 C
O1 0.22135 0.3721 0.07305 0.02 Uiso 1 O
H1 0.07141 -0.04432 0.32537 0.026 Uiso 1 H
H3 0.14157 0.10118 0.15774 0.026 Uiso 1 H
H4 0.07169 0.24441 -0.01760 0.026 Uiso 1 H

loop_
_atom_type_symbol
_atom_type_description
_atom_type_scat_dispersion_real
_atom_type_scat_dispersion_imag
_atom_type_scat_source
O O 0.0106 0.0060 'International Tables Vol C Tables 4.2.6.8 and 6.1.1.4'
Cr Cr 0.3209 0.6236 'International Tables Vol C Tables 4.2.6.8 and 6.1.1.4'
H H 0.0000 0.0000 'International Tables Vol C Tables 4.2.6.8 and 6.1.1.4'
C C 0.0033 0.0016 'International Tables Vol C Tables 4.2.6.8 and 6.1.1.4'

loop_
_geom_angle_atom_site_label_1
_geom_angle_atom_site_label_2
_geom_angle_atom_site_label_3
_geom_angle_site_symmetry_1
_geom_angle_site_symmetry_3
_geom_angle
_geom_angle_publ_flag
C1 Cr1 C3 . . 38.11 y
C1 Cr1 C4 . . 69.77 y
C1 Cr1 C1 . 3_555 141.63 y
C1 Cr1 C3 . 3_555 110.96 y
C1 Cr1 C4 . 3_555 97.37 y
C1 Cr1 C1 . 5_555 180 y
C1 Cr1 C3 . 5_555 141.89 y
C1 Cr1 C4 . 5_555 110.23 y
C1 Cr1 C1 . 7_555 38.37 y
C1 Cr1 C3 . 7_555 69.04 y
C1 Cr1 C4 . 7_555 82.63 y
C3 Cr1 C4 . . 38.61 y
C1 Cr1 C3 3_555 . 110.96 y
C3 Cr1 C3 . 3_555 98.44 y
C3 Cr1 C4 . 3_555 110.43 y
C1 Cr1 C3 5_555 . 141.89 y
C3 Cr1 C3 . 5_555 180 y
C3 Cr1 C4 . 5_555 141.39 y
C1 Cr1 C3 7_555 . 69.04 y
C3 Cr1 C3 . 7_555 81.56 y
C3 Cr1 C4 . 7_555 69.57 y
C1 Cr1 C4 3_555 . 97.37 y
C3 Cr1 C4 3_555 . 110.43 y
C4 Cr1 C4 . 3_555 141.34 y
C1 Cr1 C4 5_555 . 110.23 y
C3 Cr1 C4 5_555 . 141.39 y
C4 Cr1 C4 . 5_555 180 y
C1 Cr1 C4 7_555 . 82.63 y
C3 Cr1 C4 7_555 . 69.57 y
C4 Cr1 C4 . 7_555 38.66 y
C1 Cr1 C3 3_555 3_555 38.11 y
C1 Cr1 C4 3_555 3_555 69.77 y
C1 Cr1 C1 3_555 5_555 38.37 y
C1 Cr1 C3 3_555 5_555 69.04 y
C1 Cr1 C4 3_555 5_555 82.63 y
C1 Cr1 C1 3_555 7_555 180 y
C1 Cr1 C3 3_555 7_555 141.89 y
C1 Cr1 C4 3_555 7_555 110.23 y
C3 Cr1 C4 3_555 3_555 38.61 y
C1 Cr1 C3 5_555 3_555 69.04 y
C3 Cr1 C3 3_555 5_555 81.56 y
C3 Cr1 C4 3_555 5_555 69.57 y
C1 Cr1 C3 7_555 3_555 141.89 y
C3 Cr1 C3 3_555 7_555 180 y
C3 Cr1 C4 3_555 7_555 141.39 y
C1 Cr1 C4 5_555 3_555 82.63 y
C3 Cr1 C4 5_555 3_555 69.57 y
C4 Cr1 C4 3_555 5_555 38.66 y
C1 Cr1 C4 7_555 3_555 110.23 y
C3 Cr1 C4 7_555 3_555 141.39 y
C4 Cr1 C4 3_555 7_555 180 y
C1 Cr1 C3 5_555 5_555 38.11 y
C1 Cr1 C4 5_555 5_555 69.77 y
C1 Cr1 C1 5_555 7_555 141.63 y
C1 Cr1 C3 5_555 7_555 110.96 y
C1 Cr1 C4 5_555 7_555 97.37 y
C3 Cr1 C4 5_555 5_555 38.61 y
C1 Cr1 C3 7_555 5_555 110.96 y
C3 Cr1 C3 5_555 7_555 98.44 y
C3 Cr1 C4 5_555 7_555 110.43 y
C1 Cr1 C4 7_555 5_555 97.37 y
C3 Cr1 C4 7_555 5_555 110.43 y
C4 Cr1 C4 5_555 7_555 141.34 y
C1 Cr1 C3 7_555 7_555 38.11 y
C1 Cr1 C4 7_555 7_555 69.77 y
C3 Cr1 C4 7_555 7_555 38.61 y
Cr1 C1 C3 . . 70.59 y
Cr1 C1 C1 . 7_555 70.82 y
C1 C1 C3 7_555 . 119.59 n
Cr1 C3 C1 . . 71.31 y
Cr1 C3 C4 . . 70.64 y
C1 C3 C4 . . 121.21 n
Cr1 C4 C3 . . 70.75 y
Cr1 C4 C4 . 7_555 70.67 y
C3 C4 C4 . 7_555 119.19 n
Cr1 C1 H1 . . 131.07 n
C3 C1 H1 . . 120.2 n
C1 C1 H1 7_555 . 120.2 n
Cr1 C3 H3 . . 131.62 n
C1 C3 H3 . . 119.39 n
C4 C3 H3 . . 119.39 n
Cr1 C4 H4 . . 130.74 n
C3 C4 H4 . . 120.41 n
C4 C4 H4 7_555 . 120.41 n

loop_
_geom_bond_atom_site_label_1
_geom_bond_atom_site_label_2
_geom_bond_site_symmetry_2
_geom_bond_distance
_geom_bond_publ_flag
Cr1 C1 . 2.1423 y
Cr1 C3 . 2.133 y
Cr1 C4 . 2.1315 y
C1 C3 . 1.3956 n
C1 C1 7_555 1.4079 n
C3 C4 . 1.4099 n
C4 C4 7_555 1.4112 n
C1 H1 . 0.93 n
C3 H3 . 0.93 n
C4 H4 . 0.93 n

loop_
_geom_contact_atom_site_label_1
_geom_contact_atom_site_label_2
_geom_contact_distance
_geom_contact_site_symmetry_2
_geom_contact_publ_flag
Cr1 H3 2.8372 7_555 n
O1 O1 2.9245 12_555 n
O1 O1 2.9205 3_565 n
O1 O1 2.962 13_555 n
O1 H1 2.7306 6_555 n
O1 H4 2.8869 . n
O1 H3 2.8982 13_555 n
C3 H4 3.036 8_555 n
C4 H1 3.0139 6_555 n
H1 O1 2.7306 6_545 n
H1 C4 3.0139 6_545 n
H3 O1 2.8982 13_555 n
H4 C3 3.036 8_554 n
H4 O1 2.8869 . n

loop_
_geom_torsion_atom_site_label_1
_geom_torsion_atom_site_label_2
_geom_torsion_atom_site_label_3
_geom_torsion_atom_site_label_4
_geom_torsion_site_symmetry_1
_geom_torsion_site_symmetry_3
_geom_torsion_site_symmetry_4
_geom_torsion
_geom_torsion_publ_flag
C4 Cr1 C1 C3 . . . -28.41 n
C1 Cr1 C1 C3 3_555 . . 47.39 n
C3 Cr1 C1 C3 3_555 . . 76.49 n
C4 Cr1 C1 C3 3_555 . . 113.92 n
C3 Cr1 C1 C3 5_555 . . 179.98 n
C4 Cr1 C1 C3 5_555 . . 151.59 n
C1 Cr1 C1 C3 7_555 . . -132.61 n
C3 Cr1 C1 C3 7_555 . . -103.51 n
C4 Cr1 C1 C3 7_555 . . -66.08 n
C3 Cr1 C1 C1 . . 7_555 132.61 n
C4 Cr1 C1 C1 . . 7_555 104.2 n
C3 Cr1 C4 C3 5_555 . . 180 n
C1 Cr1 C4 C3 7_555 . . 65.42 n
C3 Cr1 C4 C3 7_555 . . 102.43 n
C4 Cr1 C4 C3 7_555 . . 132.06 n
C1 Cr1 C4 C4 . . 7_555 -104.00 n
C4 Cr1 C3 C1 . . . 134.33 n
C1 Cr1 C3 C1 3_555 . . -150.71 n
C3 Cr1 C3 C1 3_555 . . -113.37 n
C4 Cr1 C3 C1 3_555 . . -75.34 n
C1 Cr1 C3 C1 5_555 . . 179.98 n
C4 Cr1 C3 C1 5_555 . . -45.67 n
C1 Cr1 C3 C1 7_555 . . 29.29 n
C3 Cr1 C3 C1 7_555 . . 66.63 n
C4 Cr1 C3 C1 7_555 . . 104.66 n
C1 Cr1 C3 C4 . . . -134.33 n
C1 Cr1 C3 C4 3_555 . . 74.96 n
C3 Cr1 C3 C4 3_555 . . 112.3 n
C4 Cr1 C3 C4 3_555 . . 150.33 n
C1 Cr1 C3 C4 5_555 . . 45.67 n
C4 Cr1 C3 C4 5_555 . . 180 n
C1 Cr1 C3 C4 7_555 . . -105.04 n
C3 Cr1 C3 C4 7_555 . . -67.70 n
C4 Cr1 C3 C4 7_555 . . -29.67 n
C1 Cr1 C4 C3 5_555 . . -151.94 n
C1 Cr1 C4 C3 3_555 . . -114.58 n
C3 Cr1 C4 C3 3_555 . . -77.57 n
C1 Cr1 C4 C3 . . . 28.06 n
C3 Cr1 C4 C4 . . 7_555 -132.06 n
C4 Cr1 C4 C3 3_555 . . -47.94 n
C1 C1 C3 C4 7_555 . . -0.97 n
C3 C1 C1 C3 . 7_555 7_555 0 n
Cr1 C1 C3 C4 . . . 52.1 n
C3 C1 C1 Cr1 . 7_555 . 52.97 n
C1 C1 C3 Cr1 7_555 . . -53.07 n
C1 C3 C4 Cr1 . . . -52.40 n
C1 C3 C4 C4 . . 7_555 0.97 n
Cr1 C3 C4 C4 . . 7_555 53.37 n
C3 C4 C4 Cr1 . 7_555 . -53.41 n
C3 C4 C4 C3 . 7_555 7_555 0 n
